data_4060835
loop_
_publ_author_name
'Richard R. Schrock'
'Jennifer Y. Jamieson'
'Sarah J. Dolman'
'Stephen A. Miller'
'Peter J. Bonitatebus, Jr.'
'Amir H. Hoveyda'

_publ_section_title
;
 New Chiral Molybdenum Catalysts for Asymmetric Olefin Metathesis that
 Contain 3,3'-Disubstituted Octahydrobinaphtholate or
 2,6-Dichlorophenylimido Ligands
;
_journal_name_full Organometallics
_journal_page_first 409
_journal_page_last 417
_journal_paper_doi 10.1021/om0107441
_journal_volume 21
_journal_year 2002
_chemical_formula_sum 'C61 H61 Cl2 Mo N O3'
_chemical_formula_weight 1022.95
_chemical_name_systematic
;
 ?
;
_space_group_IT_number 19
_symmetry_cell_setting orthorhombic
_symmetry_space_group_name_Hall 'P 2ac 2ab'
_symmetry_space_group_name_H-M 'P 21 21 21'
_atom_sites_solution_hydrogens geom
_atom_sites_solution_primary direct
_atom_sites_solution_secondary difmap
_audit_creation_method SHELXL-97
_cell_angle_alpha 90.00
_cell_angle_beta 90.00
_cell_angle_gamma 90.00
_cell_formula_units_Z 4
_cell_length_a 13.773(5)
_cell_length_b 17.182(6)
_cell_length_c 21.696(8)
_cell_measurement_temperature 183(2)
_cell_volume 5134(3)
_computing_cell_refinement 'Bruker SMART'
_computing_data_collection 'Bruker SMART'
_computing_data_reduction 'Bruker SHELXTL'
_computing_molecular_graphics 'Bruker SHELXTL'
_computing_publication_material 'Bruker SHELXTL'
_computing_structure_refinement 'SHELXL-97 (Sheldrick, 1997)'
_computing_structure_solution 'SHELXS-97 (Sheldrick, 1990)'
_diffrn_ambient_temperature 183(2)
_diffrn_measured_fraction_theta_full 0.995
_diffrn_measured_fraction_theta_max 0.995
_diffrn_measurement_device_type 'CCD area detector'
_diffrn_measurement_method 'phi and omega scans'
_diffrn_radiation_monochromator graphite
_diffrn_radiation_source 'fine-focus sealed tube'
_diffrn_radiation_type MoK\a
_diffrn_radiation_wavelength 0.71073
_diffrn_reflns_av_R_equivalents 0.0552
_diffrn_reflns_av_sigmaI/netI 0.0503
_diffrn_reflns_limit_h_max 15
_diffrn_reflns_limit_h_min -6
_diffrn_reflns_limit_k_max 19
_diffrn_reflns_limit_k_min -18
_diffrn_reflns_limit_l_max 24
_diffrn_reflns_limit_l_min -24
_diffrn_reflns_number 21131
_diffrn_reflns_theta_full 23.30
_diffrn_reflns_theta_max 23.30
_diffrn_reflns_theta_min 2.11
_exptl_absorpt_coefficient_mu 0.406
_exptl_absorpt_correction_T_max 0.9760
_exptl_absorpt_correction_T_min 0.9342
_exptl_absorpt_correction_type empirical
_exptl_crystal_density_diffrn 1.323
_exptl_crystal_density_method 'not measured'
_exptl_crystal_F_000 2136
_exptl_crystal_size_max 0.17
_exptl_crystal_size_mid 0.11
_exptl_crystal_size_min 0.06
_refine_diff_density_max 0.492
_refine_diff_density_min -0.322
_refine_diff_density_rms 0.053
_refine_ls_abs_structure_details 'Flack H D (1983), Acta Cryst. A39, 876-881'
_refine_ls_abs_structure_Flack -0.06(4)
_refine_ls_extinction_method none
_refine_ls_goodness_of_fit_ref 1.027
_refine_ls_hydrogen_treatment mixed
_refine_ls_matrix_type full
_refine_ls_number_parameters 613
_refine_ls_number_reflns 7382
_refine_ls_number_restraints 0
_refine_ls_restrained_S_all 1.027
_refine_ls_R_factor_all 0.0520
_refine_ls_R_factor_gt 0.0435
_refine_ls_shift/su_max 0.003
_refine_ls_shift/su_mean 0.000
_refine_ls_structure_factor_coef Fsqd
_refine_ls_weighting_details 'calc w=1/[\s^2^(Fo^2^)+(0.0550P)^2^+1.6157P] where P=(Fo^2^+2Fc^2^)/3'
_refine_ls_weighting_scheme calc
_refine_ls_wR_factor_gt 0.0994
_refine_ls_wR_factor_ref 0.1034
_reflns_number_gt 6499
_reflns_number_total 7382
_reflns_threshold_expression >2sigma(I)
_cod_depositor_comments
;
The following automatic conversions were performed:
'_symmetry_cell_setting' value 'Orthorhombic' changed to 'orthorhombic'
according to '/home/saulius/struct/CIF-dictionaries/cif_core.dic'
dictionary named 'cif_core.dic' version 2.4.1 from 2010-06-29.

Automatic conversion script
Id: cif_fix_enum 1527 2010-12-29 10:47:43Z saulius 
;
_cod_original_sg_symbol_H-M P2(1)2(1)2(1)
_cod_database_code 4060835

loop_
_symmetry_equiv_pos_as_xyz
'x, y, z'
'-x+1/2, -y, z+1/2'
'-x, y+1/2, -z+1/2'
'x+1/2, -y+1/2, -z'

loop_
_atom_site_label
_atom_site_type_symbol
_atom_site_fract_x
_atom_site_fract_y
_atom_site_fract_z
_atom_site_U_iso_or_equiv
_atom_site_adp_type
_atom_site_occupancy
_atom_site_symmetry_multiplicity
_atom_site_calc_flag
_atom_site_refinement_flags
Mo Mo 0.11426(3) 0.66830(2) 0.229332(18) 0.03688(12) Uani 1 1 d .
Cl2 Cl 0.29836(13) 0.76114(9) 0.30361(7) 0.0697(4) Uani 1 1 d .
O2 O 0.0856(2) 0.65299(17) 0.31653(14) 0.0397(8) Uani 1 1 d .
Cl1 Cl 0.20405(13) 0.82326(11) 0.06888(6) 0.0793(5) Uani 1 1 d .
O3 O 0.1861(2) 0.56674(16) 0.22951(15) 0.0365(7) Uani 1 1 d .
C33 C 0.4423(3) 0.5851(3) 0.2659(2) 0.0405(11) Uani 1 1 d .
H33A H 0.5032 0.5861 0.2454 0.049 Uiso 1 1 calc R
O4 O 0.0236(3) 0.77183(19) 0.25277(14) 0.0495(9) Uani 1 1 d .
C32 C 0.3596(3) 0.5723(2) 0.2316(2) 0.0364(10) Uani 1 1 d .
C311 C 0.3610(3) 0.5573(3) 0.1625(2) 0.0364(11) Uani 1 1 d .
H31A H 0.3052 0.5869 0.1445 0.044 Uiso 1 1 calc R
C318 C 0.4519(4) 0.5885(3) 0.1322(2) 0.0395(12) Uani 1 1 d .
C321 C 0.6182(4) 0.6548(4) 0.0799(2) 0.0574(14) Uani 1 1 d .
H32A H 0.6748 0.6774 0.0622 0.069 Uiso 1 1 calc R
C322 C 0.5470(4) 0.7010(3) 0.1036(3) 0.0620(16) Uani 1 1 d .
H32B H 0.5540 0.7560 0.1024 0.074 Uiso 1 1 calc R
C320 C 0.6075(4) 0.5752(3) 0.0817(2) 0.0514(13) Uani 1 1 d .
H32C H 0.6566 0.5426 0.0650 0.062 Uiso 1 1 calc R
C34 C 0.4401(3) 0.5965(3) 0.3302(2) 0.0383(12) Uani 1 1 d .
C37 C 0.4413(4) 0.6139(4) 0.4606(3) 0.0615(16) Uani 1 1 d .
H37A H 0.4321 0.6396 0.5010 0.074 Uiso 1 1 calc R
H37B H 0.4673 0.5611 0.4683 0.074 Uiso 1 1 calc R
C218 C -0.1445(3) 0.5948(3) 0.3247(2) 0.0417(12) Uani 1 1 d .
N1 N 0.1928(3) 0.7296(2) 0.18784(17) 0.0434(10) Uani 1 1 d .
C38 C 0.3447(4) 0.6070(3) 0.4291(2) 0.0490(14) Uani 1 1 d .
H38A H 0.3090 0.6566 0.4342 0.059 Uiso 1 1 calc R
H38B H 0.3066 0.5656 0.4496 0.059 Uiso 1 1 calc R
C212 C -0.1429(4) 0.6167(3) 0.4401(3) 0.0501(15) Uani 1 1 d .
C31 C 0.2702(3) 0.5703(2) 0.2624(2) 0.0337(10) Uani 1 1 d .
C22 C 0.0081(3) 0.5671(3) 0.3867(2) 0.0359(11) Uani 1 1 d .
C29 C 0.1763(3) 0.4761(3) 0.3938(2) 0.0362(11) Uani 1 1 d .
C28 C 0.2651(3) 0.4244(3) 0.3943(3) 0.0486(13) Uani 1 1 d .
H28A H 0.3163 0.4496 0.4193 0.058 Uiso 1 1 calc R
H28B H 0.2899 0.4195 0.3516 0.058 Uiso 1 1 calc R
C21 C 0.0905(3) 0.5881(3) 0.35374(19) 0.0322(11) Uani 1 1 d .
C24 C 0.0928(3) 0.4539(3) 0.4257(2) 0.0370(11) Uani 1 1 d .
C23 C 0.0110(3) 0.5012(3) 0.4224(2) 0.0358(11) Uani 1 1 d .
H23A H -0.0448 0.4873 0.4457 0.043 Uiso 1 1 calc R
C211 C -0.0851(3) 0.6168(3) 0.3799(2) 0.0426(13) Uani 1 1 d .
H21A H -0.0632 0.6716 0.3731 0.051 Uiso 1 1 calc R
C36 C 0.5141(4) 0.6592(4) 0.4240(2) 0.0608(15) Uani 1 1 d .
H36A H 0.5757 0.6632 0.4473 0.073 Uiso 1 1 calc R
H36B H 0.4895 0.7126 0.4166 0.073 Uiso 1 1 calc R
C35 C 0.5322(4) 0.6193(3) 0.3633(2) 0.0501(13) Uani 1 1 d .
H35A H 0.5716 0.5720 0.3706 0.060 Uiso 1 1 calc R
H35B H 0.5703 0.6545 0.3364 0.060 Uiso 1 1 calc R
C12 C 0.2809(4) 0.8319(4) 0.1308(2) 0.0582(14) Uani 1 1 d .
C16 C 0.3241(4) 0.8057(3) 0.2343(3) 0.0536(13) Uani 1 1 d .
C312 C 0.3427(3) 0.4711(3) 0.1484(2) 0.0409(12) Uani 1 1 d .
C310 C 0.2669(3) 0.5701(3) 0.3273(2) 0.0356(11) Uani 1 1 d .
C26 C 0.1849(4) 0.3453(3) 0.4763(3) 0.0620(16) Uani 1 1 d .
H26A H 0.2181 0.3763 0.5085 0.074 Uiso 1 1 calc R
H26B H 0.1761 0.2918 0.4922 0.074 Uiso 1 1 calc R
C213 C -0.2294(4) 0.5764(4) 0.4465(3) 0.0679(18) Uani 1 1 d .
H21B H -0.2558 0.5494 0.4121 0.082 Uiso 1 1 calc R
C313 C 0.3602(4) 0.4128(3) 0.1907(2) 0.0514(14) Uani 1 1 d .
H31B H 0.3814 0.4261 0.2310 0.062 Uiso 1 1 calc R
C11 C 0.2621(4) 0.7884(3) 0.1844(2) 0.0458(13) Uani 1 1 d .
C210 C 0.1762(3) 0.5460(3) 0.3587(2) 0.0346(11) Uani 1 1 d .
C25 C 0.0873(4) 0.3806(3) 0.4628(2) 0.0443(13) Uani 1 1 d .
H25A H 0.0474 0.3422 0.4402 0.053 Uiso 1 1 calc R
H25B H 0.0542 0.3920 0.5023 0.053 Uiso 1 1 calc R
C15 C 0.4001(4) 0.8571(3) 0.2299(4) 0.0720(17) Uani 1 1 d .
H15A H 0.4405 0.8669 0.2646 0.086 Uiso 1 1 calc R
C317 C 0.3138(4) 0.4486(3) 0.0894(2) 0.0601(15) Uani 1 1 d .
H31C H 0.3029 0.4872 0.0588 0.072 Uiso 1 1 calc R
C323 C 0.4646(4) 0.6682(3) 0.1293(2) 0.0537(13) Uani 1 1 d .
H32D H 0.4155 0.7014 0.1454 0.064 Uiso 1 1 calc R
C219 C -0.1946(4) 0.6507(3) 0.2919(2) 0.0569(15) Uani 1 1 d .
H21C H -0.1887 0.7038 0.3035 0.068 Uiso 1 1 calc R
C220 C -0.2528(4) 0.6313(5) 0.2429(3) 0.075(2) Uani 1 1 d .
H22A H -0.2876 0.6709 0.2219 0.090 Uiso 1 1 calc R
C43 C -0.0871(6) 0.8742(4) 0.2408(4) 0.095(2) Uani 1 1 d .
H43A H -0.0759 0.9260 0.2222 0.114 Uiso 1 1 calc R
H43B H -0.1574 0.8624 0.2391 0.114 Uiso 1 1 calc R
C316 C 0.3009(5) 0.3717(4) 0.0749(3) 0.0729(18) Uani 1 1 d .
H31D H 0.2803 0.3577 0.0347 0.087 Uiso 1 1 calc R
C319 C 0.5248(3) 0.5424(3) 0.1079(2) 0.0456(13) Uani 1 1 d .
H31E H 0.5183 0.4873 0.1091 0.055 Uiso 1 1 calc R
C314 C 0.3471(4) 0.3345(4) 0.1750(3) 0.0626(15) Uani 1 1 d .
H31F H 0.3591 0.2950 0.2047 0.075 Uiso 1 1 calc R
C42 C -0.0531(6) 0.8727(5) 0.3034(4) 0.111(3) Uani 1 1 d .
H42A H -0.1055 0.8546 0.3311 0.133 Uiso 1 1 calc R
H42B H -0.0335 0.9257 0.3164 0.133 Uiso 1 1 calc R
C39 C 0.3520(3) 0.5884(3) 0.3606(2) 0.0351(11) Uani 1 1 d .
C13 C 0.3580(5) 0.8839(4) 0.1265(3) 0.073(2) Uani 1 1 d .
H13A H 0.3689 0.9119 0.0894 0.088 Uiso 1 1 calc R
C44 C -0.0308(5) 0.8136(3) 0.2076(3) 0.0679(17) Uani 1 1 d .
H44A H -0.0752 0.7780 0.1854 0.081 Uiso 1 1 calc R
H44B H 0.0134 0.8380 0.1773 0.081 Uiso 1 1 calc R
C217 C -0.1057(6) 0.6522(4) 0.4918(3) 0.090(2) Uani 1 1 d .
H21D H -0.0445 0.6775 0.4892 0.108 Uiso 1 1 calc R
C214 C -0.2778(5) 0.5753(5) 0.5023(3) 0.089(2) Uani 1 1 d .
H21E H -0.3369 0.5472 0.5062 0.107 Uiso 1 1 calc R
C222 C -0.2110(5) 0.5009(4) 0.2548(3) 0.0756(19) Uani 1 1 d .
H22B H -0.2158 0.4484 0.2415 0.091 Uiso 1 1 calc R
C27 C 0.2461(4) 0.3432(4) 0.4198(3) 0.0684(17) Uani 1 1 d .
H27A H 0.2133 0.3114 0.3880 0.082 Uiso 1 1 calc R
H27B H 0.3089 0.3179 0.4296 0.082 Uiso 1 1 calc R
C41 C 0.0320(5) 0.8186(3) 0.3071(3) 0.0711(17) Uani 1 1 d .
H41A H 0.0938 0.8479 0.3072 0.085 Uiso 1 1 calc R
H41B H 0.0286 0.7861 0.3447 0.085 Uiso 1 1 calc R
C221 C -0.2612(4) 0.5565(5) 0.2241(3) 0.0770(19) Uani 1 1 d .
H22C H -0.3015 0.5433 0.1901 0.092 Uiso 1 1 calc R
C315 C 0.3174(4) 0.3150(3) 0.1178(3) 0.0646(16) Uani 1 1 d .
H31G H 0.3080 0.2619 0.1073 0.077 Uiso 1 1 calc R
C14 C 0.4169(5) 0.8942(4) 0.1751(4) 0.082(2) Uani 1 1 d .
H14A H 0.4713 0.9278 0.1714 0.099 Uiso 1 1 calc R
C52 C -0.0013(4) 0.6145(4) 0.1075(3) 0.0544(14) Uani 1 1 d .
C223 C -0.1535(4) 0.5182(4) 0.3046(3) 0.0592(15) Uani 1 1 d .
H22D H -0.1197 0.4778 0.3255 0.071 Uiso 1 1 calc R
C51 C 0.0212(4) 0.6264(3) 0.1740(2) 0.0529(14) Uani 1 1 d .
H51A H -0.0305 0.6050 0.1976 0.064 Uiso 1 1 calc R
C215 C -0.2417(7) 0.6137(5) 0.5510(4) 0.096(3) Uani 1 1 d .
H21F H -0.2768 0.6144 0.5887 0.115 Uiso 1 1 calc R
C53 C -0.0996(8) 0.6433(8) 0.0903(4) 0.179(6) Uani 1 1 d .
H53A H -0.1490 0.6128 0.1121 0.269 Uiso 1 1 calc R
H53B H -0.1089 0.6376 0.0457 0.269 Uiso 1 1 calc R
H53C H -0.1056 0.6982 0.1017 0.269 Uiso 1 1 calc R
C216 C -0.1541(7) 0.6521(4) 0.5467(3) 0.109(3) Uani 1 1 d .
H21G H -0.1278 0.6781 0.5815 0.131 Uiso 1 1 calc R
C54 C 0.0604(9) 0.6696(9) 0.0670(4) 0.197(6) Uani 1 1 d .
H54A H 0.1294 0.6583 0.0732 0.296 Uiso 1 1 calc R
H54B H 0.0471 0.7237 0.0785 0.296 Uiso 1 1 calc R
H54C H 0.0437 0.6616 0.0235 0.296 Uiso 1 1 calc R
C55 C 0.0204(16) 0.5412(6) 0.0890(4) 0.334(15) Uani 1 1 d .
H55A H -0.0165 0.5038 0.1138 0.501 Uiso 1 1 calc R
H55B H 0.0900 0.5318 0.0944 0.501 Uiso 1 1 calc R
H55C H 0.0032 0.5350 0.0454 0.501 Uiso 1 1 calc R

loop_
_atom_site_aniso_label
_atom_site_aniso_U_11
_atom_site_aniso_U_22
_atom_site_aniso_U_33
_atom_site_aniso_U_23
_atom_site_aniso_U_13
_atom_site_aniso_U_12
Mo 0.0336(2) 0.0440(2) 0.03297(19) -0.0035(2) -0.0028(2) 0.0022(2)
Cl2 0.0964(12) 0.0637(9) 0.0489(8) 0.0026(7) -0.0175(8) -0.0104(9)
O2 0.0412(19) 0.0368(19) 0.0410(17) 0.0030(15) 0.0076(14) 0.0016(14)
Cl1 0.1031(12) 0.0891(12) 0.0458(7) 0.0162(8) 0.0000(8) 0.0142(11)
O3 0.0322(16) 0.0431(17) 0.0342(15) -0.0087(16) -0.0063(17) -0.0012(13)
C33 0.025(2) 0.047(3) 0.050(3) 0.002(3) 0.007(3) 0.000(2)
O4 0.061(2) 0.047(2) 0.0403(19) 0.0026(16) 0.0033(16) 0.0165(18)
C32 0.034(3) 0.036(2) 0.039(2) -0.004(2) -0.002(2) -0.0009(19)
C311 0.028(3) 0.042(3) 0.039(3) -0.001(2) 0.004(2) 0.001(2)
C318 0.040(3) 0.049(3) 0.030(3) 0.000(2) 0.002(2) 0.000(2)
C321 0.044(3) 0.081(4) 0.046(3) -0.007(3) 0.007(3) -0.005(4)
C322 0.068(4) 0.053(3) 0.065(4) -0.007(3) 0.017(3) -0.013(3)
C320 0.041(3) 0.073(4) 0.041(3) -0.009(3) 0.006(3) 0.009(3)
C34 0.033(3) 0.042(3) 0.039(3) 0.001(2) 0.000(2) -0.005(2)
C37 0.057(4) 0.084(4) 0.044(3) -0.001(3) -0.010(3) -0.016(3)
C218 0.031(3) 0.051(3) 0.043(3) 0.007(2) 0.010(2) 0.005(2)
N1 0.041(2) 0.055(3) 0.034(2) 0.0003(19) 0.0019(19) 0.004(2)
C38 0.047(3) 0.060(4) 0.041(3) -0.005(3) 0.005(3) -0.009(3)
C212 0.056(4) 0.040(3) 0.054(3) 0.006(3) 0.019(3) 0.014(3)
C31 0.030(2) 0.036(2) 0.035(3) -0.009(2) 0.000(2) 0.002(2)
C22 0.037(3) 0.035(3) 0.035(2) 0.001(2) 0.003(2) 0.001(2)
C29 0.032(3) 0.036(3) 0.041(3) -0.005(2) -0.004(2) 0.000(2)
C28 0.035(3) 0.048(3) 0.062(3) 0.004(3) 0.001(3) 0.005(2)
C21 0.031(3) 0.034(3) 0.032(2) 0.001(2) 0.003(2) -0.001(2)
C24 0.037(3) 0.042(3) 0.033(2) 0.001(2) -0.004(2) -0.002(2)
C23 0.027(2) 0.045(3) 0.035(3) 0.001(2) 0.003(2) -0.006(2)
C211 0.037(3) 0.039(3) 0.053(3) 0.003(2) 0.009(2) 0.000(2)
C36 0.051(3) 0.072(4) 0.059(3) -0.009(3) -0.008(3) -0.017(3)
C35 0.034(3) 0.063(3) 0.053(3) 0.001(3) -0.004(2) -0.004(3)
C12 0.069(4) 0.056(3) 0.050(3) 0.009(3) 0.015(3) 0.006(4)
C16 0.060(3) 0.044(3) 0.057(3) 0.006(3) -0.005(3) 0.002(3)
C312 0.031(3) 0.051(3) 0.041(3) -0.004(2) 0.002(2) 0.001(2)
C310 0.027(2) 0.040(3) 0.040(3) 0.002(2) -0.001(2) -0.001(2)
C26 0.056(3) 0.054(4) 0.076(4) 0.023(3) -0.002(3) 0.014(3)
C213 0.039(3) 0.112(5) 0.053(4) 0.018(4) 0.010(3) 0.010(3)
C313 0.055(4) 0.050(3) 0.049(3) -0.001(3) -0.006(3) 0.001(3)
C11 0.046(3) 0.049(3) 0.043(3) 0.000(2) 0.005(2) 0.012(3)
C210 0.032(3) 0.038(3) 0.033(2) -0.006(2) 0.002(2) -0.001(2)
C25 0.051(3) 0.038(3) 0.045(3) 0.007(2) -0.002(2) 0.003(2)
C15 0.065(4) 0.052(3) 0.098(5) -0.004(4) -0.022(4) 0.000(3)
C317 0.077(4) 0.055(4) 0.048(3) 0.000(3) -0.017(3) 0.000(3)
C323 0.052(3) 0.049(3) 0.060(3) -0.005(3) 0.022(3) 0.003(3)
C219 0.054(3) 0.065(4) 0.052(3) 0.008(3) 0.004(3) 0.019(3)
C220 0.056(4) 0.116(6) 0.055(4) 0.027(4) 0.001(3) 0.029(4)
C43 0.120(6) 0.076(4) 0.088(5) 0.001(4) 0.010(5) 0.042(4)
C316 0.086(5) 0.068(4) 0.065(4) -0.024(3) -0.028(4) -0.003(4)
C319 0.040(3) 0.055(3) 0.042(3) -0.004(3) 0.004(2) 0.004(3)
C314 0.072(4) 0.048(3) 0.068(4) 0.000(3) -0.003(3) 0.007(3)
C42 0.126(7) 0.102(6) 0.105(6) -0.050(5) -0.011(5) 0.054(5)
C39 0.035(3) 0.036(3) 0.034(2) 0.004(2) -0.003(2) 0.000(2)
C13 0.075(5) 0.061(4) 0.085(5) 0.023(4) 0.029(4) 0.001(3)
C44 0.074(4) 0.069(4) 0.060(4) 0.009(3) -0.002(3) 0.029(3)
C217 0.118(6) 0.075(5) 0.077(4) -0.033(4) 0.048(4) -0.037(5)
C214 0.055(4) 0.133(7) 0.079(5) 0.042(5) 0.024(4) 0.010(4)
C222 0.066(4) 0.089(5) 0.071(4) -0.007(4) -0.014(3) -0.016(4)
C27 0.052(3) 0.058(4) 0.096(5) 0.016(3) 0.006(3) 0.016(3)
C41 0.099(5) 0.052(4) 0.063(4) -0.012(3) -0.006(3) 0.007(4)
C221 0.050(4) 0.124(6) 0.056(4) 0.008(5) -0.010(3) -0.007(4)
C315 0.066(4) 0.052(4) 0.076(4) -0.011(3) -0.007(3) 0.000(3)
C14 0.068(5) 0.067(4) 0.112(6) 0.019(4) 0.006(4) -0.011(4)
C52 0.036(3) 0.074(4) 0.053(3) -0.013(3) -0.007(3) -0.002(3)
C223 0.055(3) 0.063(4) 0.059(3) 0.007(3) -0.012(3) -0.003(3)
C51 0.036(3) 0.070(4) 0.053(3) -0.010(3) -0.002(2) 0.010(3)
C215 0.116(7) 0.093(6) 0.080(5) 0.006(5) 0.057(5) 0.027(5)
C53 0.167(9) 0.290(16) 0.081(6) -0.031(8) -0.067(6) 0.102(11)
C216 0.174(9) 0.084(6) 0.070(5) -0.032(4) 0.054(5) -0.028(6)
C54 0.204(11) 0.323(17) 0.065(5) -0.006(8) 0.003(6) -0.140(13)
C55 0.81(4) 0.125(9) 0.070(6) -0.052(6) -0.141(13) 0.159(17)

loop_
_atom_type_symbol
_atom_type_description
_atom_type_scat_dispersion_real
_atom_type_scat_dispersion_imag
_atom_type_scat_source
C C 0.0033 0.0016 'International Tables Vol C Tables 4.2.6.8 and 6.1.1.4'
H H 0.0000 0.0000 'International Tables Vol C Tables 4.2.6.8 and 6.1.1.4'
N N 0.0061 0.0033 'International Tables Vol C Tables 4.2.6.8 and 6.1.1.4'
O O 0.0106 0.0060 'International Tables Vol C Tables 4.2.6.8 and 6.1.1.4'
Cl Cl 0.1484 0.1585 'International Tables Vol C Tables 4.2.6.8 and 6.1.1.4'
Mo Mo -1.6832 0.6857 'International Tables Vol C Tables 4.2.6.8 and 6.1.1.4'

loop_
_geom_angle_atom_site_label_1
_geom_angle_atom_site_label_2
_geom_angle_atom_site_label_3
_geom_angle
N1 Mo C51 108.6(2)
N1 Mo O2 134.62(16)
C51 Mo O2 115.2(2)
N1 Mo O3 102.61(16)
C51 Mo O3 90.27(18)
O2 Mo O3 88.89(12)
N1 Mo O4 89.07(16)
C51 Mo O4 93.91(18)
O2 Mo O4 76.89(12)
O3 Mo O4 165.64(12)
C21 O2 Mo 131.9(3)
C31 O3 Mo 112.4(2)
C32 C33 C34 122.6(4)
C44 O4 C41 108.9(4)
C44 O4 Mo 122.6(3)
C41 O4 Mo 126.2(3)
C33 C32 C31 118.3(4)
C33 C32 C311 123.3(4)
C31 C32 C311 118.4(4)
C318 C311 C32 112.2(4)
C318 C311 C312 113.1(4)
C32 C311 C312 111.0(4)
C323 C318 C319 117.3(5)
C323 C318 C311 118.4(4)
C319 C318 C311 124.3(5)
C322 C321 C320 119.3(5)
C321 C322 C323 120.4(6)
C321 C320 C319 120.2(5)
C39 C34 C33 118.4(4)
C39 C34 C35 122.3(4)
C33 C34 C35 119.3(4)
C36 C37 C38 113.2(5)
C219 C218 C223 116.9(5)
C219 C218 C211 120.7(5)
C223 C218 C211 122.4(5)
C11 N1 Mo 152.1(3)
C37 C38 C39 113.7(4)
C217 C212 C213 117.4(5)
C217 C212 C211 120.1(5)
C213 C212 C211 122.2(5)
O3 C31 C32 120.0(4)
O3 C31 C310 119.7(4)
C32 C31 C310 120.3(4)
C23 C22 C21 118.8(4)
C23 C22 C211 122.2(4)
C21 C22 C211 119.0(4)
C24 C29 C210 119.7(4)
C24 C29 C28 120.3(4)
C210 C29 C28 120.0(4)
C29 C28 C27 113.6(4)
O2 C21 C22 118.2(4)
O2 C21 C210 120.6(4)
C22 C21 C210 121.2(4)
C23 C24 C29 118.9(4)
C23 C24 C25 118.5(4)
C29 C24 C25 122.6(4)
C22 C23 C24 122.3(4)
C218 C211 C212 113.5(4)
C218 C211 C22 112.9(4)
C212 C211 C22 110.5(4)
C37 C36 C35 109.7(5)
C36 C35 C34 113.3(4)
C13 C12 C11 122.5(6)
C13 C12 Cl1 118.2(5)
C11 C12 Cl1 119.2(5)
C15 C16 C11 123.0(6)
C15 C16 Cl2 120.2(5)
C11 C16 Cl2 116.8(4)
C313 C312 C317 117.4(5)
C313 C312 C311 122.7(4)
C317 C312 C311 119.8(5)
C31 C310 C39 118.9(4)
C31 C310 C210 119.2(4)
C39 C310 C210 121.7(4)
C27 C26 C25 111.0(4)
C214 C213 C212 120.6(7)
C312 C313 C314 120.9(5)
N1 C11 C12 123.7(5)
N1 C11 C16 121.8(4)
C12 C11 C16 114.3(5)
C21 C210 C29 118.9(4)
C21 C210 C310 122.3(4)
C29 C210 C310 118.8(4)
C24 C25 C26 113.5(4)
C14 C15 C16 119.2(6)
C316 C317 C312 120.9(5)
C318 C323 C322 121.6(5)
C220 C219 C218 121.5(6)
C221 C220 C219 121.0(6)
C42 C43 C44 106.1(6)
C315 C316 C317 120.7(5)
C318 C319 C320 121.1(5)
C315 C314 C313 120.1(6)
C43 C42 C41 108.4(6)
C34 C39 C310 120.3(4)
C34 C39 C38 120.0(4)
C310 C39 C38 119.4(4)
C14 C13 C12 119.5(6)
O4 C44 C43 107.1(5)
C216 C217 C212 121.9(7)
C215 C214 C213 120.3(7)
C221 C222 C223 122.0(7)
C26 C27 C28 112.0(5)
O4 C41 C42 104.0(5)
C220 C221 C222 118.5(6)
C314 C315 C316 120.0(6)
C13 C14 C15 121.3(6)
C55 C52 C53 115.7(10)
C55 C52 C51 111.6(6)
C53 C52 C51 112.7(5)
C55 C52 C54 106.3(10)
C53 C52 C54 98.9(8)
C51 C52 C54 110.7(5)
C222 C223 C218 120.1(6)
C52 C51 Mo 143.5(4)
C214 C215 C216 120.4(7)
C217 C216 C215 119.2(8)

loop_
_geom_bond_atom_site_label_1
_geom_bond_atom_site_label_2
_geom_bond_distance
Mo N1 1.757(4)
Mo C51 1.898(5)
Mo O2 1.950(3)
Mo O3 2.006(3)
Mo O4 2.232(3)
Cl2 C16 1.725(6)
O2 C21 1.378(5)
Cl1 C12 1.717(6)
O3 C31 1.361(5)
C33 C32 1.378(6)
C33 C34 1.408(7)
O4 C44 1.427(6)
O4 C41 1.431(6)
C32 C31 1.401(6)
C32 C311 1.523(6)
C311 C318 1.512(6)
C311 C312 1.534(7)
C318 C323 1.383(7)
C318 C319 1.384(7)
C321 C322 1.362(8)
C321 C320 1.376(8)
C322 C323 1.385(7)
C320 C319 1.393(7)
C34 C39 1.388(6)
C34 C35 1.509(7)
C37 C36 1.497(7)
C37 C38 1.500(7)
C218 C219 1.379(7)
C218 C223 1.392(8)
C218 C211 1.500(7)
N1 C11 1.393(6)
C38 C39 1.524(6)
C212 C217 1.375(8)
C212 C213 1.385(8)
C212 C211 1.529(7)
C31 C310 1.408(6)
C22 C23 1.373(6)
C22 C21 1.389(6)
C22 C211 1.548(7)
C29 C24 1.394(6)
C29 C210 1.422(6)
C29 C28 1.512(6)
C28 C27 1.524(8)
C21 C210 1.389(6)
C24 C23 1.390(6)
C24 C25 1.497(6)
C36 C35 1.505(7)
C12 C13 1.390(8)
C12 C11 1.407(7)
C16 C15 1.373(7)
C16 C11 1.410(7)
C312 C313 1.378(7)
C312 C317 1.394(7)
C310 C39 1.414(6)
C310 C210 1.483(6)
C26 C27 1.487(8)
C26 C25 1.503(7)
C213 C214 1.383(8)
C313 C314 1.400(8)
C15 C14 1.368(9)
C317 C316 1.370(8)
C219 C220 1.372(8)
C220 C221 1.353(9)
C43 C42 1.436(10)
C43 C44 1.484(8)
C316 C315 1.365(8)
C314 C315 1.349(8)
C42 C41 1.498(9)
C13 C14 1.344(9)
C217 C216 1.364(9)
C214 C215 1.341(11)
C222 C221 1.354(9)
C222 C223 1.373(7)
C52 C55 1.355(11)
C52 C53 1.489(10)
C52 C51 1.491(7)
C52 C54 1.545(11)
C215 C216 1.378(11)
